data_7101030
_journal_name_full 'Chemical Communications'
_journal_paper_doi 10.1039/b518411h
_journal_year 2006
_chemical_formula_moiety
;
(C36 H28 Ag4 N12 4+)2, (B F4 -)6, F6 Si 2-, 8(C H3 N O2)
;
_chemical_formula_sum 'C80 H80 Ag8 B6 F30 N32 O16 Si'
_chemical_formula_weight 3271.56
_space_group_IT_number 2
_space_group_name_Hall '-P 1'
_space_group_name_H-M_alt 'P -1'
_symmetry_cell_setting triclinic
_symmetry_Int_Tables_number 2
_symmetry_space_group_name_Hall '-P 1'
_symmetry_space_group_name_H-M 'P -1'
_cell_angle_alpha 93.424(4)
_cell_angle_beta 103.894(4)
_cell_angle_gamma 100.832(5)
_cell_formula_units_Z 1
_cell_length_a 12.269(5)
_cell_length_b 14.970(6)
_cell_length_c 15.408(6)
_cell_measurement_temperature 150.2
_cell_volume 2681(1)
_exptl_crystal_density_diffrn 2.026
_cod_original_formula_sum 'C80 H80 Ag8 B6 F30 N32 O16 Si '
_cod_database_code 7101030

loop_
_symmetry_equiv_pos_as_xyz
x,y,z
-x,-y,-z

loop_
_atom_site_label
_atom_site_type_symbol
_atom_site_fract_x
_atom_site_fract_y
_atom_site_fract_z
_atom_site_U_iso_or_equiv
_atom_site_adp_type
_atom_site_occupancy
_atom_site_symmetry_multiplicity
_atom_site_calc_flag
_atom_site_refinement_flags
_atom_site_disorder_assembly
_atom_site_disorder_group
Ag(1) Ag 0.40335(3) 0.76521(2) 0.59309(2) 0.02892(9) Uani 1.00 1 d . . .
Ag(2) Ag 0.73940(3) 0.66153(2) 0.37733(2) 0.0326(1) Uani 1.00 1 d . . .
Ag(3) Ag 0.81588(3) 0.32089(2) 0.59281(2) 0.03123(9) Uani 1.00 1 d . . .
Ag(4) Ag 0.47633(3) 0.42899(2) 0.80054(2) 0.02975(9) Uani 1.00 1 d . . .
Si(1) Si 0.5000 0.5000 0.5000 0.0204(3) Uani 1.00 2 d S . .
F(1) F -0.0520(4) 0.7261(3) 0.9257(3) 0.096(2) Uani 1.00 1 d . . .
F(2) F 0.0526(3) 0.6729(2) 0.8398(2) 0.0588(9) Uani 1.00 1 d . . .
F(3) F 0.1175(4) 0.6982(4) 0.9874(3) 0.120(2) Uani 1.00 1 d . . .
F(4) F -0.0250(5) 0.5836(3) 0.9280(3) 0.103(2) Uani 1.00 1 d . . .
F(5) F 0.5432(5) 0.8466(6) 0.0604(5) 0.204(4) Uani 1.00 1 d . . .
F(6) F 0.6657(8) 0.9240(3) 0.1838(5) 0.171(3) Uani 1.00 1 d . . .
F(7) F 0.7284(4) 0.8647(4) 0.0772(3) 0.119(2) Uani 1.00 1 d . . .
F(8) F 0.6354(3) 0.7763(2) 0.1622(2) 0.0556(8) Uani 1.00 1 d . . .
F(9) F 0.9122(3) 0.8529(2) 0.6534(2) 0.0598(9) Uani 1.00 1 d . . .
F(10) F 1.0793(3) 0.8118(2) 0.6480(2) 0.0450(7) Uani 1.00 1 d . . .
F(11) F 0.9274(3) 0.7713(3) 0.5296(2) 0.074(1) Uani 1.00 1 d . . .
F(12) F 1.0152(3) 0.9198(3) 0.5646(3) 0.079(1) Uani 1.00 1 d . . .
F(13) F 0.4303(2) 0.5858(2) 0.5115(2) 0.0312(6) Uani 1.00 1 d . . .
F(14) F 0.4771(2) 0.4631(2) 0.5970(2) 0.0340(6) Uani 1.00 1 d . . .
F(15) F 0.6246(2) 0.5685(2) 0.5560(2) 0.0366(6) Uani 1.00 1 d . . .
O(1) O 0.6502(4) 0.8299(4) 0.7249(3) 0.076(1) Uani 1.00 1 d . . .
O(2) O 0.6158(4) 0.7639(3) 0.8367(3) 0.073(1) Uani 1.00 1 d . . .
O(3) O 0.4191(4) 0.9187(3) 0.7434(2) 0.056(1) Uani 1.00 1 d . . .
O(4) O 0.5847(4) 1.0068(3) 0.8003(3) 0.061(1) Uani 1.00 1 d . . .
O(5) O 0.2469(5) 0.9071(4) 0.9894(4) 0.107(2) Uani 1.00 1 d . . .
O(6) O 0.0874(5) 0.9492(4) 0.9681(3) 0.086(2) Uani 1.00 1 d . . .
O(7) O 0.6960(4) 0.5716(3) 0.7578(2) 0.063(1) Uani 1.00 1 d . . .
O(8) O 0.8138(3) 0.5196(2) 0.6959(3) 0.0486(9) Uani 1.00 1 d . . .
N(1) N 0.5085(3) 0.7962(2) 0.4891(2) 0.0200(7) Uani 1.00 1 d . . .
N(2) N 0.6422(3) 0.7614(2) 0.4101(2) 0.0228(7) Uani 1.00 1 d . . .
N(3) N 0.3411(3) 0.8802(2) 0.5151(2) 0.0238(7) Uani 1.00 1 d . . .
N(4) N 0.8205(3) 0.5330(2) 0.4090(2) 0.0213(7) Uani 1.00 1 d . . .
N(5) N 0.8497(3) 0.4065(2) 0.4905(2) 0.0228(7) Uani 1.00 1 d . . .
N(6) N 0.8380(3) 0.6352(2) 0.2712(2) 0.0259(7) Uani 1.00 1 d . . .
N(7) N 0.7187(3) 0.2984(2) 0.7006(2) 0.0211(7) Uani 1.00 1 d . . .
N(8) N 0.5862(3) 0.3370(2) 0.7779(2) 0.0235(7) Uani 1.00 1 d . . .
N(9) N 0.8821(3) 0.2085(2) 0.6755(2) 0.0258(7) Uani 1.00 1 d . . .
N(10) N 0.4067(3) 0.5594(2) 0.7827(2) 0.0200(7) Uani 1.00 1 d . . .
N(11) N 0.3708(3) 0.6844(2) 0.7003(2) 0.0238(7) Uani 1.00 1 d . . .
N(12) N 0.3867(3) 0.4518(2) 0.9157(2) 0.0225(7) Uani 1.00 1 d . . .
N(13) N 0.6774(4) 0.8165(3) 0.8047(3) 0.051(1) Uani 1.00 1 d . . .
N(14) N 0.4994(4) 0.9526(3) 0.8072(3) 0.041(1) Uani 1.00 1 d . . .
N(15) N 0.1602(5) 0.9196(3) 0.9409(3) 0.055(1) Uani 1.00 1 d . . .
N(16) N 0.7702(3) 0.5804(3) 0.7169(3) 0.0359(9) Uani 1.00 1 d . . .
C(1) C 0.5871(3) 0.7495(3) 0.4753(3) 0.0230(8) Uani 1.00 1 d . . .
C(2) C 0.6180(4) 0.8275(3) 0.3580(3) 0.0241(8) Uani 1.00 1 d . . .
C(3) C 0.5385(4) 0.8786(3) 0.3676(3) 0.0237(8) Uani 1.00 1 d . . .
C(4) C 0.4825(3) 0.8607(3) 0.4347(3) 0.0184(7) Uani 1.00 1 d . . .
C(5) C 0.3915(3) 0.9079(3) 0.4500(3) 0.0196(8) Uani 1.00 1 d . . .
C(6) C 0.3586(3) 0.9768(3) 0.3994(3) 0.0220(8) Uani 1.00 1 d . . .
C(7) C 0.2721(3) 1.0176(3) 0.4160(3) 0.0264(9) Uani 1.00 1 d . . .
C(8) C 0.2219(4) 0.9902(3) 0.4831(3) 0.0272(9) Uani 1.00 1 d . . .
C(9) C 0.2589(4) 0.9217(3) 0.5310(3) 0.0275(9) Uani 1.00 1 d . . .
C(10) C 0.8067(3) 0.4815(3) 0.4747(3) 0.0236(8) Uani 1.00 1 d . . .
C(11) C 0.9115(4) 0.3822(3) 0.4350(3) 0.0279(9) Uani 1.00 1 d . . .
C(12) C 0.9290(4) 0.4314(3) 0.3654(3) 0.0277(9) Uani 1.00 1 d . . .
C(13) C 0.8823(3) 0.5090(3) 0.3531(3) 0.0202(8) Uani 1.00 1 d . . .
C(14) C 0.8943(3) 0.5660(3) 0.2794(3) 0.0222(8) Uani 1.00 1 d . . .
C(15) C 0.9577(4) 0.5462(3) 0.2195(3) 0.0290(9) Uani 1.00 1 d . . .
C(16) C 0.9626(4) 0.5986(3) 0.1493(3) 0.0324(10) Uani 1.00 1 d . . .
C(17) C 0.9056(4) 0.6700(3) 0.1414(3) 0.031(1) Uani 1.00 1 d . . .
C(18) C 0.8452(4) 0.6854(3) 0.2029(3) 0.0311(10) Uani 1.00 1 d . . .
C(19) C 0.6383(3) 0.3443(3) 0.7113(3) 0.0226(8) Uani 1.00 1 d . . .
C(20) C 0.6182(4) 0.2786(3) 0.8383(3) 0.0261(9) Uani 1.00 1 d . . .
C(21) C 0.6999(4) 0.2298(3) 0.8323(3) 0.0253(9) Uani 1.00 1 d . . .
C(22) C 0.7511(3) 0.2414(3) 0.7616(3) 0.0217(8) Uani 1.00 1 d . . .
C(23) C 0.8416(3) 0.1922(3) 0.7484(3) 0.0228(8) Uani 1.00 1 d . . .
C(24) C 0.8825(4) 0.1331(3) 0.8084(3) 0.035(1) Uani 1.00 1 d . . .
C(25) C 0.9658(5) 0.0884(3) 0.7921(4) 0.046(1) Uani 1.00 1 d . . .
C(26) C 1.0053(4) 0.1031(3) 0.7170(4) 0.043(1) Uani 1.00 1 d . . .
C(27) C 0.9615(4) 0.1636(3) 0.6602(3) 0.034(1) Uani 1.00 1 d . . .
C(28) C 0.4155(3) 0.6100(3) 0.7151(3) 0.0220(8) Uani 1.00 1 d . . .
C(29) C 0.3143(4) 0.7092(3) 0.7582(3) 0.0317(10) Uani 1.00 1 d . . .
C(30) C 0.3044(4) 0.6623(3) 0.8317(3) 0.0297(9) Uani 1.00 1 d . . .
C(31) C 0.3508(3) 0.5854(3) 0.8415(3) 0.0211(8) Uani 1.00 1 d . . .
C(32) C 0.3402(3) 0.5267(3) 0.9151(3) 0.0207(8) Uani 1.00 1 d . . .
C(33) C 0.2833(3) 0.5474(3) 0.9793(3) 0.0261(9) Uani 1.00 1 d . . .
C(34) C 0.2753(4) 0.4895(3) 1.0457(3) 0.0304(10) Uani 1.00 1 d . . .
C(35) C 0.3234(4) 0.4135(3) 1.0462(3) 0.0313(10) Uani 1.00 1 d . . .
C(36) C 0.3774(4) 0.3971(3) 0.9800(3) 0.0269(9) Uani 1.00 1 d . . .
C(37) C 0.7865(6) 0.8684(5) 0.8637(6) 0.083(2) Uani 1.00 1 d . . .
C(38) C 0.4974(6) 0.9286(4) 0.8979(3) 0.052(1) Uani 1.00 1 d . . .
C(39) C 0.1387(5) 0.8952(4) 0.8447(3) 0.045(1) Uani 1.00 1 d . . .
C(40) C 0.8120(5) 0.6730(3) 0.6922(4) 0.043(1) Uani 1.00 1 d . . .
B(1) B 0.0215(5) 0.6708(4) 0.9209(4) 0.032(1) Uani 1.00 1 d . . .
B(2) B 0.6441(6) 0.8543(5) 0.1193(5) 0.053(2) Uani 1.00 1 d . . .
B(3) B 0.9826(5) 0.8393(4) 0.5987(4) 0.039(1) Uani 1.00 1 d . . .
H(1) H 0.6048 0.7057 0.5137 0.0276 Uiso 1.00 1 R . . .
H(2) H 0.6567 0.8393 0.3135 0.0289 Uiso 1.00 1 R . . .
H(3) H 0.5229 0.9236 0.3302 0.0285 Uiso 1.00 1 R . . .
H(4) H 0.3944 0.9954 0.3548 0.0264 Uiso 1.00 1 R . . .
H(5) H 0.2483 1.0630 0.3819 0.0317 Uiso 1.00 1 R . . .
H(6) H 0.1644 1.0172 0.4961 0.0326 Uiso 1.00 1 R . . .
H(7) H 0.2250 0.9033 0.5767 0.0330 Uiso 1.00 1 R . . .
H(8) H 0.7638 0.4990 0.5126 0.0283 Uiso 1.00 1 R . . .
H(9) H 0.9433 0.3307 0.4441 0.0335 Uiso 1.00 1 R . . .
H(10) H 0.9711 0.4133 0.3272 0.0333 Uiso 1.00 1 R . . .
H(11) H 0.9962 0.4981 0.2268 0.0348 Uiso 1.00 1 R . . .
H(12) H 1.0035 0.5861 0.1081 0.0389 Uiso 1.00 1 R . . .
H(13) H 0.9082 0.7069 0.0952 0.0375 Uiso 1.00 1 R . . .
H(14) H 0.8068 0.7335 0.1969 0.0373 Uiso 1.00 1 R . . .
H(15) H 0.6173 0.3841 0.6692 0.0272 Uiso 1.00 1 R . . .
H(16) H 0.5833 0.2715 0.8855 0.0314 Uiso 1.00 1 R . . .
H(17) H 0.7207 0.1899 0.8743 0.0303 Uiso 1.00 1 R . . .
H(18) H 0.8544 0.1238 0.8588 0.0417 Uiso 1.00 1 R . . .
H(19) H 0.9947 0.0489 0.8317 0.0558 Uiso 1.00 1 R . . .
H(20) H 1.0604 0.0730 0.7043 0.0515 Uiso 1.00 1 R . . .
H(21) H 0.9886 0.1735 0.6094 0.0406 Uiso 1.00 1 R . . .
H(22) H 0.4557 0.5922 0.6754 0.0264 Uiso 1.00 1 R . . .
H(23) H 0.2804 0.7596 0.7492 0.0380 Uiso 1.00 1 R . . .
H(24) H 0.2676 0.6821 0.8731 0.0356 Uiso 1.00 1 R . . .
H(25) H 0.2512 0.5990 0.9777 0.0314 Uiso 1.00 1 R . . .
H(26) H 0.2379 0.5020 1.0893 0.0364 Uiso 1.00 1 R . . .
H(27) H 0.3195 0.3740 1.0903 0.0375 Uiso 1.00 1 R . . .
H(28) H 0.4090 0.3453 0.9800 0.0323 Uiso 1.00 1 R . . .
H(29) H 0.8000 0.8446 0.9209 0.0992 Uiso 1.00 1 R . . .
H(30) H 0.7826 0.9317 0.8720 0.0992 Uiso 1.00 1 R . . .
H(31) H 0.8480 0.8629 0.8366 0.0992 Uiso 1.00 1 R . . .
H(32) H 0.5647 0.9632 0.9406 0.0618 Uiso 1.00 1 R . . .
H(33) H 0.4962 0.8644 0.8999 0.0618 Uiso 1.00 1 R . . .
H(34) H 0.4301 0.9423 0.9124 0.0618 Uiso 1.00 1 R . . .
H(35) H 0.0620 0.9001 0.8153 0.0545 Uiso 1.00 1 R . . .
H(36) H 0.1475 0.8335 0.8337 0.0545 Uiso 1.00 1 R . . .
H(37) H 0.1925 0.9360 0.8217 0.0545 Uiso 1.00 1 R . . .
H(38) H 0.8795 0.7035 0.7374 0.0515 Uiso 1.00 1 R . . .
H(39) H 0.7534 0.7080 0.6882 0.0515 Uiso 1.00 1 R . . .
H(40) H 0.8302 0.6671 0.6352 0.0515 Uiso 1.00 1 R . . .

loop_
_atom_site_aniso_label
_atom_site_aniso_U_11
_atom_site_aniso_U_22
_atom_site_aniso_U_33
_atom_site_aniso_U_12
_atom_site_aniso_U_13
_atom_site_aniso_U_23
Ag(1) 0.0335(2) 0.0283(2) 0.0265(2) 0.0040(1) 0.0103(1) 0.0123(1)
Ag(2) 0.0290(2) 0.0300(2) 0.0400(2) 0.0156(1) 0.0055(1) -0.0032(2)
Ag(3) 0.0346(2) 0.0320(2) 0.0267(2) 0.0027(1) 0.0094(1) 0.0079(1)
Ag(4) 0.0327(2) 0.0268(2) 0.0331(2) 0.0120(1) 0.0106(1) 0.0021(1)
Si(1) 0.0217(7) 0.0162(7) 0.0228(8) 0.0064(6) 0.0029(6) 0.0030(6)
F(1) 0.115(4) 0.131(4) 0.093(3) 0.100(3) 0.057(3) 0.042(3)
F(2) 0.076(2) 0.058(2) 0.060(2) 0.024(2) 0.040(2) 0.022(2)
F(3) 0.077(3) 0.160(5) 0.089(3) 0.044(3) -0.043(2) -0.056(3)
F(4) 0.157(4) 0.051(2) 0.125(4) -0.009(3) 0.108(4) 0.001(2)
F(5) 0.078(4) 0.35(1) 0.188(6) 0.020(5) 0.010(4) 0.223(7)
F(6) 0.34(1) 0.051(3) 0.173(6) 0.034(4) 0.169(7) 0.025(3)
F(7) 0.096(4) 0.165(5) 0.105(4) -0.009(3) 0.067(3) 0.026(3)
F(8) 0.055(2) 0.049(2) 0.066(2) 0.016(2) 0.016(2) 0.008(2)
F(9) 0.070(2) 0.051(2) 0.086(3) 0.031(2) 0.054(2) 0.026(2)
F(10) 0.046(2) 0.049(2) 0.042(2) 0.024(1) 0.006(1) 0.003(1)
F(11) 0.062(2) 0.090(3) 0.063(2) 0.036(2) -0.011(2) -0.013(2)
F(12) 0.075(3) 0.065(2) 0.138(4) 0.043(2) 0.071(3) 0.066(2)
F(13) 0.032(1) 0.021(1) 0.045(2) 0.011(1) 0.014(1) 0.006(1)
F(14) 0.051(2) 0.027(1) 0.031(1) 0.015(1) 0.017(1) 0.008(1)
F(15) 0.030(1) 0.026(1) 0.043(2) 0.004(1) -0.007(1) 0.003(1)
O(1) 0.077(3) 0.095(4) 0.071(3) 0.035(3) 0.027(3) 0.034(3)
O(2) 0.075(3) 0.057(3) 0.070(3) -0.009(2) 0.005(2) 0.011(2)
O(3) 0.082(3) 0.044(2) 0.032(2) 0.014(2) -0.005(2) -0.005(2)
O(4) 0.068(3) 0.073(3) 0.043(2) 0.008(2) 0.019(2) 0.019(2)
O(5) 0.064(3) 0.148(6) 0.080(4) -0.015(3) -0.021(3) 0.066(4)
O(6) 0.111(4) 0.081(4) 0.073(3) 0.009(3) 0.050(3) -0.011(3)
O(7) 0.054(2) 0.101(4) 0.030(2) -0.001(2) 0.017(2) 0.005(2)
O(8) 0.040(2) 0.035(2) 0.062(2) 0.011(2) -0.006(2) 0.003(2)
N(1) 0.022(2) 0.017(2) 0.019(2) 0.002(1) 0.003(1) 0.004(1)
N(2) 0.023(2) 0.020(2) 0.025(2) 0.004(1) 0.006(1) 0.000(1)
N(3) 0.022(2) 0.026(2) 0.025(2) 0.006(1) 0.008(1) 0.008(1)
N(4) 0.018(2) 0.022(2) 0.023(2) 0.005(1) 0.003(1) 0.000(1)
N(5) 0.023(2) 0.023(2) 0.023(2) 0.005(1) 0.007(1) 0.004(1)
N(6) 0.021(2) 0.026(2) 0.028(2) 0.003(1) 0.002(1) 0.002(1)
N(7) 0.021(2) 0.018(2) 0.024(2) 0.005(1) 0.005(1) 0.005(1)
N(8) 0.027(2) 0.019(2) 0.024(2) 0.004(1) 0.005(1) 0.002(1)
N(9) 0.023(2) 0.021(2) 0.029(2) 0.003(1) 0.001(1) -0.002(1)
N(10) 0.023(2) 0.020(2) 0.017(2) 0.004(1) 0.007(1) 0.001(1)
N(11) 0.027(2) 0.021(2) 0.024(2) 0.004(1) 0.008(1) 0.007(1)
N(12) 0.024(2) 0.022(2) 0.017(2) -0.002(1) 0.002(1) 0.001(1)
N(13) 0.059(3) 0.045(3) 0.057(3) 0.025(2) 0.016(2) 0.010(2)
N(14) 0.063(3) 0.034(2) 0.030(2) 0.019(2) 0.010(2) 0.004(2)
N(15) 0.054(3) 0.050(3) 0.051(3) -0.009(2) 0.011(3) 0.005(2)
N(16) 0.032(2) 0.044(2) 0.025(2) 0.002(2) 0.000(2) 0.003(2)
C(1) 0.024(2) 0.019(2) 0.026(2) 0.007(2) 0.004(2) 0.007(2)
C(2) 0.028(2) 0.023(2) 0.022(2) 0.006(2) 0.007(2) 0.004(2)
C(3) 0.029(2) 0.022(2) 0.020(2) 0.006(2) 0.004(2) 0.004(2)
C(4) 0.019(2) 0.014(2) 0.018(2) 0.000(1) 0.001(1) 0.001(1)
C(5) 0.020(2) 0.014(2) 0.022(2) -0.001(1) 0.002(1) 0.001(1)
C(6) 0.023(2) 0.019(2) 0.023(2) 0.004(2) 0.005(2) 0.003(2)
C(7) 0.024(2) 0.021(2) 0.031(2) 0.006(2) 0.000(2) 0.000(2)
C(8) 0.021(2) 0.025(2) 0.036(2) 0.009(2) 0.007(2) -0.005(2)
C(9) 0.023(2) 0.031(2) 0.029(2) 0.006(2) 0.009(2) 0.001(2)
C(10) 0.020(2) 0.028(2) 0.022(2) 0.005(2) 0.005(2) -0.001(2)
C(11) 0.027(2) 0.024(2) 0.038(2) 0.010(2) 0.014(2) 0.008(2)
C(12) 0.030(2) 0.027(2) 0.033(2) 0.010(2) 0.016(2) 0.006(2)
C(13) 0.016(2) 0.020(2) 0.022(2) 0.005(1) 0.002(1) -0.002(2)
C(14) 0.020(2) 0.020(2) 0.021(2) 0.001(2) -0.002(2) -0.001(2)
C(15) 0.028(2) 0.031(2) 0.030(2) 0.008(2) 0.010(2) 0.003(2)
C(16) 0.028(2) 0.037(3) 0.030(2) -0.002(2) 0.009(2) 0.004(2)
C(17) 0.029(2) 0.028(2) 0.027(2) -0.007(2) -0.004(2) 0.008(2)
C(18) 0.030(2) 0.027(2) 0.030(2) 0.000(2) -0.001(2) 0.007(2)
C(19) 0.024(2) 0.019(2) 0.024(2) 0.004(2) 0.004(2) 0.004(2)
C(20) 0.031(2) 0.023(2) 0.024(2) 0.003(2) 0.008(2) 0.001(2)
C(21) 0.033(2) 0.020(2) 0.020(2) 0.006(2) 0.000(2) 0.006(2)
C(22) 0.021(2) 0.015(2) 0.022(2) 0.001(1) -0.004(2) -0.002(1)
C(23) 0.019(2) 0.013(2) 0.031(2) -0.001(1) -0.001(2) 0.000(2)
C(24) 0.033(2) 0.029(2) 0.041(3) 0.008(2) 0.005(2) 0.010(2)
C(25) 0.041(3) 0.033(3) 0.068(4) 0.019(2) 0.007(3) 0.018(3)
C(26) 0.032(3) 0.028(2) 0.065(4) 0.014(2) 0.003(2) -0.007(2)
C(27) 0.025(2) 0.033(2) 0.041(3) 0.006(2) 0.007(2) -0.009(2)
C(28) 0.024(2) 0.024(2) 0.019(2) 0.005(2) 0.007(2) 0.001(2)
C(29) 0.035(2) 0.028(2) 0.039(3) 0.013(2) 0.018(2) 0.008(2)
C(30) 0.035(2) 0.030(2) 0.030(2) 0.011(2) 0.018(2) 0.004(2)
C(31) 0.021(2) 0.020(2) 0.020(2) -0.001(2) 0.004(2) 0.001(2)
C(32) 0.016(2) 0.025(2) 0.018(2) -0.001(2) 0.002(1) -0.001(2)
C(33) 0.023(2) 0.033(2) 0.023(2) 0.003(2) 0.009(2) 0.002(2)
C(34) 0.026(2) 0.040(3) 0.021(2) -0.002(2) 0.005(2) 0.003(2)
C(35) 0.035(2) 0.033(2) 0.019(2) -0.005(2) 0.002(2) 0.006(2)
C(36) 0.029(2) 0.025(2) 0.022(2) 0.000(2) 0.002(2) 0.005(2)
C(37) 0.050(4) 0.051(4) 0.140(7) 0.010(3) 0.008(4) 0.020(4)
C(38) 0.078(4) 0.048(3) 0.032(3) 0.017(3) 0.015(3) 0.013(2)
C(39) 0.057(3) 0.045(3) 0.037(3) 0.016(3) 0.014(2) 0.005(2)
C(40) 0.047(3) 0.026(2) 0.049(3) 0.003(2) 0.004(2) 0.003(2)
B(1) 0.035(3) 0.037(3) 0.028(3) 0.013(2) 0.009(2) 0.007(2)
B(2) 0.055(4) 0.065(5) 0.049(4) 0.026(4) 0.016(3) 0.023(3)
B(3) 0.043(3) 0.037(3) 0.048(3) 0.020(3) 0.025(3) 0.015(3)

loop_
_geom_bond_atom_site_label_1
_geom_bond_atom_site_label_2
_geom_bond_distance
_geom_bond_site_symmetry_1
_geom_bond_site_symmetry_2
_geom_bond_publ_flag
Ag(1) N(1) 2.302(4) . . yes
Ag(1) N(3) 2.301(4) . . yes
Ag(1) N(11) 2.173(4) . . yes
Ag(2) N(2) 2.187(4) . . yes
Ag(2) N(4) 2.352(4) . . yes
Ag(2) N(6) 2.312(4) . . yes
Ag(3) N(5) 2.157(4) . . yes
Ag(3) N(7) 2.272(4) . . yes
Ag(3) N(9) 2.321(4) . . yes
Ag(4) N(8) 2.168(4) . . yes
Ag(4) N(10) 2.279(4) . . yes
Ag(4) N(12) 2.341(4) . . yes
Si(1) F(13) 1.694(3) . . yes
Si(1) F(13) 1.694(3) . 2_666 yes
Si(1) F(14) 1.692(3) . . yes
Si(1) F(14) 1.692(3) . 2_666 yes
Si(1) F(15) 1.675(2) . . yes
Si(1) F(15) 1.675(2) . 2_666 yes
F(1) B(1) 1.346(8) . . yes
F(2) B(1) 1.392(7) . . yes
F(3) B(1) 1.339(6) . . yes
F(4) B(1) 1.345(7) . . yes
F(5) B(2) 1.328(9) . . yes
F(6) B(2) 1.339(9) . . yes
F(7) B(2) 1.34(1) . . yes
F(8) B(2) 1.375(9) . . yes
F(9) B(3) 1.377(8) . . yes
F(10) B(3) 1.394(7) . . yes
F(11) B(3) 1.376(6) . . yes
F(12) B(3) 1.373(7) . . yes
O(1) N(13) 1.233(7) . . yes
O(2) N(13) 1.198(7) . . yes
O(3) N(14) 1.218(5) . . yes
O(4) N(14) 1.229(7) . . yes
O(5) N(15) 1.198(8) . . yes
O(6) N(15) 1.215(9) . . yes
O(7) N(16) 1.217(6) . . yes
O(8) N(16) 1.206(6) . . yes
N(1) C(1) 1.341(6) . . yes
N(1) C(4) 1.350(5) . . yes
N(2) C(1) 1.341(6) . . yes
N(2) C(2) 1.343(5) . . yes
N(3) C(5) 1.346(6) . . yes
N(3) C(9) 1.342(6) . . yes
N(4) C(10) 1.332(6) . . yes
N(4) C(13) 1.352(6) . . yes
N(5) C(10) 1.339(6) . . yes
N(5) C(11) 1.349(6) . . yes
N(6) C(14) 1.344(6) . . yes
N(6) C(18) 1.339(6) . . yes
N(7) C(19) 1.339(6) . . yes
N(7) C(22) 1.346(5) . . yes
N(8) C(19) 1.333(6) . . yes
N(8) C(20) 1.355(6) . . yes
N(9) C(23) 1.350(6) . . yes
N(9) C(27) 1.339(7) . . yes
N(10) C(28) 1.337(5) . . yes
N(10) C(31) 1.342(6) . . yes
N(11) C(28) 1.339(6) . . yes
N(11) C(29) 1.331(7) . . yes
N(12) C(32) 1.349(6) . . yes
N(12) C(36) 1.335(6) . . yes
N(13) C(37) 1.470(8) . . yes
N(14) C(38) 1.469(7) . . yes
N(15) C(39) 1.453(7) . . yes
N(16) C(40) 1.489(7) . . yes
C(1) H(1) 0.930 . . no
C(2) C(3) 1.377(7) . . yes
C(2) H(2) 0.930 . . no
C(3) C(4) 1.385(6) . . yes
C(3) H(3) 0.930 . . no
C(4) C(5) 1.484(6) . . yes
C(5) C(6) 1.392(6) . . yes
C(6) C(7) 1.385(7) . . yes
C(6) H(4) 0.930 . . no
C(7) C(8) 1.372(7) . . yes
C(7) H(5) 0.930 . . no
C(8) C(9) 1.382(6) . . yes
C(8) H(6) 0.930 . . no
C(9) H(7) 0.930 . . no
C(10) H(8) 0.930 . . no
C(11) C(12) 1.373(7) . . yes
C(11) H(9) 0.930 . . no
C(12) C(13) 1.391(6) . . yes
C(12) H(10) 0.930 . . no
C(13) C(14) 1.479(6) . . yes
C(14) C(15) 1.395(7) . . yes
C(15) C(16) 1.381(7) . . yes
C(15) H(11) 0.930 . . no
C(16) C(17) 1.378(7) . . yes
C(16) H(12) 0.930 . . no
C(17) C(18) 1.370(7) . . yes
C(17) H(13) 0.930 . . no
C(18) H(14) 0.930 . . no
C(19) H(15) 0.930 . . no
C(20) C(21) 1.364(7) . . yes
C(20) H(16) 0.930 . . no
C(21) C(22) 1.385(6) . . yes
C(21) H(17) 0.930 . . no
C(22) C(23) 1.488(6) . . yes
C(23) C(24) 1.390(6) . . yes
C(24) C(25) 1.384(8) . . yes
C(24) H(18) 0.930 . . no
C(25) C(26) 1.372(9) . . yes
C(25) H(19) 0.930 . . no
C(26) C(27) 1.388(7) . . yes
C(26) H(20) 0.930 . . no
C(27) H(21) 0.930 . . no
C(28) H(22) 0.930 . . no
C(29) C(30) 1.384(7) . . yes
C(29) H(23) 0.930 . . no
C(30) C(31) 1.378(6) . . yes
C(30) H(24) 0.930 . . no
C(31) C(32) 1.491(6) . . yes
C(32) C(33) 1.392(6) . . yes
C(33) C(34) 1.388(6) . . yes
C(33) H(25) 0.930 . . no
C(34) C(35) 1.377(7) . . yes
C(34) H(26) 0.930 . . no
C(35) C(36) 1.378(7) . . yes
C(35) H(27) 0.930 . . no
C(36) H(28) 0.930 . . no
C(37) H(29) 0.960 . . no
C(37) H(30) 0.960 . . no
C(37) H(31) 0.960 . . no
C(38) H(32) 0.960 . . no
C(38) H(33) 0.960 . . no
C(38) H(34) 0.960 . . no
C(39) H(35) 0.960 . . no
C(39) H(36) 0.960 . . no
C(39) H(37) 0.960 . . no
C(40) H(38) 0.960 . . no
C(40) H(39) 0.960 . . no
C(40) H(40) 0.960 . . no
